data_4035718
loop_
_publ_author_name
'Shen, Xianfu'
'Zhao, Jingfeng'
'Xi, Yongkai'
'Chen, Wen'
'Zhou, Yongyun'
'Yang, Xiaodong'
'Zhang, Hongbin'

_publ_section_title
;
 Enantioselective Total Synthesis of (+)-Nocardioazine B.
;
_journal_issue 23
_journal_name_full 'The Journal of organic chemistry'
_journal_page_first 14507
_journal_page_last 14517
_journal_paper_doi 10.1021/acs.joc.8b02329
_journal_volume 83
_journal_year 2018
_chemical_absolute_configuration ad
_chemical_formula_moiety 'C30 H36 N2 O3 S'
_chemical_formula_sum 'C30 H36 N2 O3 S'
_chemical_formula_weight 504.67
_space_group_IT_number 19
_space_group_name_Hall 'P 2ac 2ab'
_space_group_name_H-M_alt 'P 21 21 21'
_symmetry_cell_setting orthorhombic
_symmetry_space_group_name_Hall 'P 2ac 2ab'
_symmetry_space_group_name_H-M 'P 21 21 21'
_atom_sites_solution_hydrogens geom
_atom_sites_solution_primary direct
_atom_sites_solution_secondary difmap
_audit_creation_method SHELXL-97
_cell_angle_alpha 90.00
_cell_angle_beta 90.00
_cell_angle_gamma 90.00
_cell_formula_units_Z 4
_cell_length_a 11.9046(17)
_cell_length_b 12.6632(18)
_cell_length_c 18.593(3)
_cell_measurement_reflns_used 9995
_cell_measurement_temperature 100(2)
_cell_measurement_theta_max 28.66
_cell_measurement_theta_min 2.19
_cell_volume 2802.9(7)
_computing_cell_refinement 'Bruker SAINT'
_computing_data_collection 'Bruker APEX2'
_computing_data_reduction 'Bruker SAINT'
_computing_molecular_graphics 'Bruker SHELXTL'
_computing_publication_material 'Bruker SHELXTL'
_computing_structure_refinement 'SHELXL-97 (Sheldrick, 2008)'
_computing_structure_solution 'SHELXS-97 (Sheldrick, 2008)'
_diffrn_ambient_temperature 100(2)
_diffrn_measured_fraction_theta_full 0.997
_diffrn_measured_fraction_theta_max 0.997
_diffrn_measurement_device_type 'Bruker APEX-II CCD'
_diffrn_measurement_method '\f and \w scans'
_diffrn_radiation_monochromator graphite
_diffrn_radiation_source 'fine-focus sealed tube'
_diffrn_radiation_type MoK\a
_diffrn_radiation_wavelength 0.71073
_diffrn_reflns_av_R_equivalents 0.0470
_diffrn_reflns_av_sigmaI/netI 0.0399
_diffrn_reflns_limit_h_max 16
_diffrn_reflns_limit_h_min -16
_diffrn_reflns_limit_k_max 17
_diffrn_reflns_limit_k_min -17
_diffrn_reflns_limit_l_max 25
_diffrn_reflns_limit_l_min -25
_diffrn_reflns_number 28598
_diffrn_reflns_theta_full 28.76
_diffrn_reflns_theta_max 28.76
_diffrn_reflns_theta_min 1.95
_exptl_absorpt_coefficient_mu 0.148
_exptl_absorpt_correction_T_max 0.9782
_exptl_absorpt_correction_T_min 0.9087
_exptl_absorpt_correction_type multi-scan
_exptl_absorpt_process_details sadabs
_exptl_crystal_colour colourless
_exptl_crystal_density_diffrn 1.196
_exptl_crystal_density_method 'not measured'
_exptl_crystal_description block
_exptl_crystal_F_000 1080
_exptl_crystal_size_max 0.66
_exptl_crystal_size_mid 0.47
_exptl_crystal_size_min 0.15
_refine_diff_density_max 0.224
_refine_diff_density_min -0.294
_refine_diff_density_rms 0.048
_refine_ls_abs_structure_details 'Flack H D (1983), Acta Cryst. A39, 876-881'
_refine_ls_abs_structure_Flack -0.03(5)
_refine_ls_extinction_method none
_refine_ls_goodness_of_fit_ref 1.024
_refine_ls_hydrogen_treatment constr
_refine_ls_matrix_type full
_refine_ls_number_parameters 330
_refine_ls_number_reflns 7262
_refine_ls_number_restraints 0
_refine_ls_restrained_S_all 1.024
_refine_ls_R_factor_all 0.0426
_refine_ls_R_factor_gt 0.0345
_refine_ls_shift/su_max 0.001
_refine_ls_shift/su_mean 0.000
_refine_ls_structure_factor_coef Fsqd
_refine_ls_weighting_details 'calc w=1/[\s^2^(Fo^2^)+(0.0452P)^2^+0.2238P] where P=(Fo^2^+2Fc^2^)/3'
_refine_ls_weighting_scheme calc
_refine_ls_wR_factor_gt 0.0820
_refine_ls_wR_factor_ref 0.0862
_reflns_number_gt 6497
_reflns_number_total 7262
_reflns_threshold_expression >2sigma(I)
_cod_data_source_file jo8b02329_si_002.cif
_cod_data_source_block mo_zhb_s1_0m
_cod_depositor_comments
;
The following automatic conversions were performed:

data item '_symmetry_cell_setting' value 'Orthorhombic' was changed
to 'orthorhombic' in accordance with the
/home/data/users/saulius/crontab/automatic-downloads/current/ACS/lib/dictionaries/cif_core.dic
dictionary named 'cif_core.dic' version 2.4.2 last updated on
2011-04-26.

Automatic conversion script
Id: cif_fix_values 6909 2019-04-08 15:41:33Z antanas 
;
_cod_original_cell_volume 2802.8(7)
_cod_database_code 4035718

loop_
_symmetry_equiv_pos_as_xyz
'x, y, z'
'x+1/2, -y+1/2, -z'
'-x, y+1/2, -z+1/2'
'-x+1/2, -y, z+1/2'

loop_
_atom_site_label
_atom_site_type_symbol
_atom_site_fract_x
_atom_site_fract_y
_atom_site_fract_z
_atom_site_U_iso_or_equiv
_atom_site_adp_type
_atom_site_occupancy
_atom_site_symmetry_multiplicity
_atom_site_calc_flag
_atom_site_refinement_flags
S1 S 0.49880(3) 1.02645(2) 0.315952(16) 0.02143(7) Uani 1 1 d .
O1 O 0.49078(9) 1.14283(8) 0.32995(6) 0.0303(2) Uani 1 1 d .
O2 O 0.07792(9) 1.10686(8) 0.25510(6) 0.0312(2) Uani 1 1 d .
O3 O 0.37777(12) 0.76002(8) 0.26556(6) 0.0379(3) Uani 1 1 d .
H3 H 0.4160 0.7103 0.2484 0.057 Uiso 1 1 calc R
N1 N 0.37068(9) 0.97119(9) 0.32425(6) 0.0186(2) Uani 1 1 d .
N2 N 0.03961(10) 0.94528(10) 0.20342(6) 0.0261(3) Uani 1 1 d .
C1 C 0.03388(15) 0.82637(14) 0.46019(9) 0.0402(4) Uani 1 1 d .
H1 H -0.0220 0.7831 0.4817 0.048 Uiso 1 1 calc R
C2 C 0.13450(17) 0.78277(14) 0.43817(9) 0.0404(4) Uani 1 1 d .
H2 H 0.1469 0.7091 0.4436 0.048 Uiso 1 1 calc R
C3 C 0.21795(14) 0.84602(12) 0.40801(8) 0.0298(3) Uani 1 1 d .
H3A H 0.2871 0.8154 0.3932 0.036 Uiso 1 1 calc R
C4 C 0.20011(11) 0.95403(11) 0.39953(7) 0.0214(3) Uani 1 1 d .
C5 C 0.28948(11) 1.02766(11) 0.37016(7) 0.0202(2) Uani 1 1 d .
H5A H 0.2531 1.0843 0.3418 0.024 Uiso 1 1 calc R
H5B H 0.3299 1.0611 0.4107 0.024 Uiso 1 1 calc R
C6 C 0.32149(11) 0.94050(10) 0.25343(7) 0.0201(3) Uani 1 1 d .
H6 H 0.2441 0.9132 0.2631 0.024 Uiso 1 1 calc R
C7 C 0.30922(11) 1.03462(11) 0.20085(7) 0.0220(3) Uani 1 1 d .
H7A H 0.3155 1.1011 0.2285 0.026 Uiso 1 1 calc R
H7B H 0.3724 1.0327 0.1662 0.026 Uiso 1 1 calc R
C8 C 0.19761(12) 1.03630(11) 0.15825(7) 0.0233(3) Uani 1 1 d .
C9 C 0.09904(12) 1.03714(11) 0.21185(8) 0.0245(3) Uani 1 1 d .
C10 C -0.06010(13) 0.91762(13) 0.24516(8) 0.0305(3) Uani 1 1 d .
H10A H -0.0639 0.9631 0.2884 0.037 Uiso 1 1 calc R
H10B H -0.0539 0.8434 0.2614 0.037 Uiso 1 1 calc R
C11 C -0.16667(12) 0.93070(11) 0.20204(8) 0.0254(3) Uani 1 1 d .
C12 C -0.20220(13) 1.03026(12) 0.18012(9) 0.0342(3) Uani 1 1 d .
H12 H -0.1591 1.0907 0.1926 0.041 Uiso 1 1 calc R
C13 C -0.29994(15) 1.04227(14) 0.14018(10) 0.0406(4) Uani 1 1 d .
H13 H -0.3242 1.1107 0.1262 0.049 Uiso 1 1 calc R
C14 C -0.36199(14) 0.95403(15) 0.12080(9) 0.0367(4) Uani 1 1 d .
H14 H -0.4278 0.9620 0.0924 0.044 Uiso 1 1 calc R
C15 C 0.01475(13) 0.93335(14) 0.45083(8) 0.0354(4) Uani 1 1 d .
H15 H -0.0547 0.9634 0.4654 0.042 Uiso 1 1 calc R
C16 C 0.09714(13) 0.99693(12) 0.42004(8) 0.0270(3) Uani 1 1 d .
H16 H 0.0831 1.0700 0.4130 0.032 Uiso 1 1 calc R
C17 C 0.57540(12) 0.97046(13) 0.39305(8) 0.0285(3) Uani 1 1 d .
C18 C 0.51837(15) 0.98991(14) 0.46501(8) 0.0387(4) Uani 1 1 d .
H18A H 0.4489 0.9486 0.4676 0.058 Uiso 1 1 calc R
H18B H 0.5007 1.0652 0.4698 0.058 Uiso 1 1 calc R
H18C H 0.5688 0.9685 0.5040 0.058 Uiso 1 1 calc R
C19 C 0.68933(15) 1.02585(19) 0.38970(11) 0.0506(5) Uani 1 1 d .
H19A H 0.6795 1.1013 0.3996 0.076 Uiso 1 1 calc R
H19B H 0.7219 1.0167 0.3417 0.076 Uiso 1 1 calc R
H19C H 0.7398 0.9951 0.4257 0.076 Uiso 1 1 calc R
C20 C 0.58754(17) 0.85299(15) 0.37656(10) 0.0452(5) Uani 1 1 d .
H20A H 0.6334 0.8194 0.4139 0.068 Uiso 1 1 calc R
H20B H 0.6239 0.8440 0.3297 0.068 Uiso 1 1 calc R
H20C H 0.5131 0.8200 0.3755 0.068 Uiso 1 1 calc R
C21 C 0.08392(12) 0.88370(11) 0.14666(7) 0.0251(3) Uani 1 1 d .
C22 C 0.17666(13) 0.93546(11) 0.11706(7) 0.0237(3) Uani 1 1 d .
C23 C 0.23401(13) 0.89089(12) 0.06019(8) 0.0288(3) Uani 1 1 d .
H23 H 0.2969 0.9259 0.0397 0.035 Uiso 1 1 calc R
C24 C 0.19836(14) 0.79378(13) 0.03325(8) 0.0323(3) Uani 1 1 d .
H24 H 0.2366 0.7624 -0.0062 0.039 Uiso 1 1 calc R
C25 C 0.10703(15) 0.74292(13) 0.06410(9) 0.0347(4) Uani 1 1 d .
H25 H 0.0839 0.6767 0.0453 0.042 Uiso 1 1 calc R
C26 C 0.04850(14) 0.78588(12) 0.12160(9) 0.0322(3) Uani 1 1 d .
H26 H -0.0131 0.7499 0.1429 0.039 Uiso 1 1 calc R
C27 C -0.23133(13) 0.84274(12) 0.18345(9) 0.0295(3) Uani 1 1 d .
H27 H -0.2087 0.7744 0.1988 0.035 Uiso 1 1 calc R
C28 C -0.32826(13) 0.85407(13) 0.14277(9) 0.0329(3) Uani 1 1 d .
H28 H -0.3714 0.7938 0.1300 0.039 Uiso 1 1 calc R
C29 C 0.19174(15) 1.13537(12) 0.11100(9) 0.0331(3) Uani 1 1 d .
H29A H 0.2549 1.1355 0.0772 0.050 Uiso 1 1 calc R
H29B H 0.1956 1.1984 0.1415 0.050 Uiso 1 1 calc R
H29C H 0.1209 1.1355 0.0841 0.050 Uiso 1 1 calc R
C30 C 0.38820(13) 0.85024(11) 0.22085(8) 0.0265(3) Uani 1 1 d .
H30A H 0.3594 0.8341 0.1721 0.032 Uiso 1 1 calc R
H30B H 0.4682 0.8705 0.2166 0.032 Uiso 1 1 calc R

loop_
_atom_site_aniso_label
_atom_site_aniso_U_11
_atom_site_aniso_U_22
_atom_site_aniso_U_33
_atom_site_aniso_U_23
_atom_site_aniso_U_13
_atom_site_aniso_U_12
S1 0.02006(13) 0.02192(15) 0.02231(14) 0.00402(12) 0.00179(14) -0.00135(14)
O1 0.0333(6) 0.0194(5) 0.0383(6) 0.0045(4) -0.0020(5) -0.0067(4)
O2 0.0315(6) 0.0292(6) 0.0329(6) -0.0071(5) -0.0031(4) 0.0044(4)
O3 0.0611(8) 0.0179(5) 0.0346(6) -0.0008(4) 0.0075(6) 0.0113(5)
N1 0.0186(5) 0.0161(5) 0.0212(5) -0.0006(4) 0.0026(4) 0.0009(4)
N2 0.0242(6) 0.0271(6) 0.0271(6) -0.0015(5) 0.0013(5) -0.0027(5)
C1 0.0433(10) 0.0470(10) 0.0304(8) -0.0061(7) 0.0119(7) -0.0231(8)
C2 0.0585(11) 0.0282(8) 0.0345(8) -0.0023(7) 0.0149(8) -0.0144(8)
C3 0.0374(8) 0.0231(7) 0.0289(7) -0.0012(6) 0.0109(6) -0.0031(6)
C4 0.0248(6) 0.0234(7) 0.0161(6) -0.0032(5) 0.0015(5) -0.0024(5)
C5 0.0214(6) 0.0170(6) 0.0220(6) -0.0008(5) 0.0026(5) 0.0018(5)
C6 0.0220(6) 0.0172(6) 0.0210(6) -0.0011(5) 0.0006(5) 0.0001(5)
C7 0.0246(6) 0.0200(6) 0.0213(6) 0.0014(5) 0.0003(5) -0.0027(5)
C8 0.0274(7) 0.0202(6) 0.0222(6) 0.0023(5) -0.0013(5) -0.0040(6)
C9 0.0234(6) 0.0243(7) 0.0257(6) 0.0009(6) -0.0055(5) 0.0018(6)
C10 0.0295(8) 0.0356(8) 0.0264(7) 0.0009(6) 0.0039(6) -0.0047(6)
C11 0.0253(7) 0.0259(7) 0.0250(7) -0.0005(5) 0.0078(5) -0.0022(6)
C12 0.0340(8) 0.0247(7) 0.0439(9) -0.0002(7) 0.0056(7) -0.0062(6)
C13 0.0368(8) 0.0332(9) 0.0517(10) 0.0105(8) 0.0042(8) 0.0022(7)
C14 0.0286(7) 0.0491(10) 0.0324(8) 0.0027(7) 0.0015(6) -0.0010(7)
C15 0.0252(8) 0.0517(10) 0.0293(7) -0.0079(7) 0.0048(6) -0.0064(7)
C16 0.0246(7) 0.0322(8) 0.0242(7) -0.0031(6) -0.0003(5) 0.0003(6)
C17 0.0240(6) 0.0347(8) 0.0269(7) 0.0053(6) -0.0025(5) 0.0076(6)
C18 0.0412(10) 0.0487(10) 0.0263(7) 0.0048(7) -0.0008(7) 0.0163(7)
C19 0.0281(8) 0.0752(14) 0.0486(11) 0.0101(10) -0.0105(7) -0.0074(10)
C20 0.0527(11) 0.0399(10) 0.0430(10) 0.0055(8) -0.0054(8) 0.0243(9)
C21 0.0283(7) 0.0242(7) 0.0227(6) 0.0001(5) -0.0013(6) -0.0011(6)
C22 0.0281(7) 0.0223(6) 0.0208(6) 0.0033(5) -0.0036(5) -0.0042(6)
C23 0.0337(8) 0.0320(8) 0.0207(7) 0.0041(6) 0.0008(6) -0.0037(6)
C24 0.0391(9) 0.0350(8) 0.0228(7) -0.0068(6) -0.0012(6) 0.0012(7)
C25 0.0409(9) 0.0263(7) 0.0370(8) -0.0070(7) -0.0028(7) -0.0038(7)
C26 0.0340(8) 0.0249(7) 0.0375(8) -0.0024(6) 0.0010(7) -0.0077(6)
C27 0.0306(7) 0.0244(7) 0.0334(8) -0.0032(6) 0.0095(7) -0.0025(6)
C28 0.0299(8) 0.0338(8) 0.0349(8) -0.0095(7) 0.0055(6) -0.0073(7)
C29 0.0431(9) 0.0239(7) 0.0322(8) 0.0070(6) -0.0091(7) -0.0051(7)
C30 0.0345(8) 0.0232(7) 0.0220(6) -0.0015(5) 0.0041(6) 0.0038(6)

loop_
_atom_type_symbol
_atom_type_description
_atom_type_scat_dispersion_real
_atom_type_scat_dispersion_imag
_atom_type_scat_source
C C 0.0033 0.0016 'International Tables Vol C Tables 4.2.6.8 and 6.1.1.4'
H H 0.0000 0.0000 'International Tables Vol C Tables 4.2.6.8 and 6.1.1.4'
N N 0.0061 0.0033 'International Tables Vol C Tables 4.2.6.8 and 6.1.1.4'
O O 0.0106 0.0060 'International Tables Vol C Tables 4.2.6.8 and 6.1.1.4'
S S 0.1246 0.1234 'International Tables Vol C Tables 4.2.6.8 and 6.1.1.4'

loop_
_geom_angle_atom_site_label_1
_geom_angle_atom_site_label_2
_geom_angle_atom_site_label_3
_geom_angle
O1 S1 N1 109.54(6)
O1 S1 C17 105.96(7)
N1 S1 C17 102.54(6)
C30 O3 H3 109.5
C5 N1 C6 112.32(10)
C5 N1 S1 116.42(9)
C6 N1 S1 112.49(8)
C9 N2 C21 111.15(12)
C9 N2 C10 124.21(12)
C21 N2 C10 124.56(12)
C2 C1 C15 119.77(15)
C2 C1 H1 120.1
C15 C1 H1 120.1
C1 C2 C3 120.50(16)
C1 C2 H2 119.7
C3 C2 H2 119.7
C4 C3 C2 120.07(15)
C4 C3 H3A 120.0
C2 C3 H3A 120.0
C3 C4 C16 119.06(13)
C3 C4 C5 122.52(12)
C16 C4 C5 118.41(12)
N1 C5 C4 111.73(11)
N1 C5 H5A 109.3
C4 C5 H5A 109.3
N1 C5 H5B 109.3
C4 C5 H5B 109.3
H5A C5 H5B 107.9
N1 C6 C30 110.05(11)
N1 C6 C7 113.17(10)
C30 C6 C7 112.15(11)
N1 C6 H6 107.0
C30 C6 H6 107.0
C7 C6 H6 107.0
C8 C7 C6 114.50(11)
C8 C7 H7A 108.6
C6 C7 H7A 108.6
C8 C7 H7B 108.6
C6 C7 H7B 108.6
H7A C7 H7B 107.6
C22 C8 C29 113.20(12)
C22 C8 C9 102.02(11)
C29 C8 C9 109.29(12)
C22 C8 C7 112.96(12)
C29 C8 C7 110.10(12)
C9 C8 C7 108.86(11)
O2 C9 N2 125.67(14)
O2 C9 C8 126.05(13)
N2 C9 C8 108.27(12)
N2 C10 C11 111.99(12)
N2 C10 H10A 109.2
C11 C10 H10A 109.2
N2 C10 H10B 109.2
C11 C10 H10B 109.2
H10A C10 H10B 107.9
C12 C11 C27 118.85(14)
C12 C11 C10 120.69(14)
C27 C11 C10 120.45(14)
C13 C12 C11 120.71(15)
C13 C12 H12 119.6
C11 C12 H12 119.6
C14 C13 C12 119.79(16)
C14 C13 H13 120.1
C12 C13 H13 120.1
C13 C14 C28 120.24(16)
C13 C14 H14 119.9
C28 C14 H14 119.9
C1 C15 C16 120.11(15)
C1 C15 H15 119.9
C16 C15 H15 119.9
C15 C16 C4 120.44(14)
C15 C16 H16 119.8
C4 C16 H16 119.8
C18 C17 C20 112.15(14)
C18 C17 C19 110.96(15)
C20 C17 C19 110.81(15)
C18 C17 S1 113.68(10)
C20 C17 S1 105.43(11)
C19 C17 S1 103.37(11)
C17 C18 H18A 109.5
C17 C18 H18B 109.5
H18A C18 H18B 109.5
C17 C18 H18C 109.5
H18A C18 H18C 109.5
H18B C18 H18C 109.5
C17 C19 H19A 109.5
C17 C19 H19B 109.5
H19A C19 H19B 109.5
C17 C19 H19C 109.5
H19A C19 H19C 109.5
H19B C19 H19C 109.5
C17 C20 H20A 109.5
C17 C20 H20B 109.5
H20A C20 H20B 109.5
C17 C20 H20C 109.5
H20A C20 H20C 109.5
H20B C20 H20C 109.5
C26 C21 C22 121.75(14)
C26 C21 N2 128.97(14)
C22 C21 N2 109.27(12)
C23 C22 C21 120.08(14)
C23 C22 C8 130.78(14)
C21 C22 C8 109.12(13)
C22 C23 C24 119.06(14)
C22 C23 H23 120.5
C24 C23 H23 120.5
C25 C24 C23 119.96(15)
C25 C24 H24 120.0
C23 C24 H24 120.0
C26 C25 C24 122.01(15)
C26 C25 H25 119.0
C24 C25 H25 119.0
C25 C26 C21 117.11(15)
C25 C26 H26 121.4
C21 C26 H26 121.4
C28 C27 C11 120.71(14)
C28 C27 H27 119.6
C11 C27 H27 119.6
C27 C28 C14 119.67(15)
C27 C28 H28 120.2
C14 C28 H28 120.2
C8 C29 H29A 109.5
C8 C29 H29B 109.5
H29A C29 H29B 109.5
C8 C29 H29C 109.5
H29A C29 H29C 109.5
H29B C29 H29C 109.5
O3 C30 C6 109.07(11)
O3 C30 H30A 109.9
C6 C30 H30A 109.9
O3 C30 H30B 109.9
C6 C30 H30B 109.9
H30A C30 H30B 108.3

loop_
_geom_bond_atom_site_label_1
_geom_bond_atom_site_label_2
_geom_bond_distance
S1 O1 1.4996(10)
S1 N1 1.6852(11)
S1 C17 1.8408(14)
O2 C9 1.2204(18)
O3 C30 1.4183(18)
O3 H3 0.8400
N1 C5 1.4746(16)
N1 C6 1.4926(17)
N2 C9 1.3705(19)
N2 C21 1.4142(19)
N2 C10 1.4607(18)
C1 C2 1.381(3)
C1 C15 1.385(3)
C1 H1 0.9500
C2 C3 1.394(2)
C2 H2 0.9500
C3 C4 1.393(2)
C3 H3A 0.9500
C4 C16 1.394(2)
C4 C5 1.5163(18)
C5 H5A 0.9900
C5 H5B 0.9900
C6 C30 1.5179(18)
C6 C7 1.5484(18)
C6 H6 1.0000
C7 C8 1.5471(19)
C7 H7A 0.9900
C7 H7B 0.9900
C8 C22 1.510(2)
C8 C29 1.533(2)
C8 C9 1.540(2)
C10 C11 1.510(2)
C10 H10A 0.9900
C10 H10B 0.9900
C11 C12 1.391(2)
C11 C27 1.397(2)
C12 C13 1.389(2)
C12 H12 0.9500
C13 C14 1.387(3)
C13 H13 0.9500
C14 C28 1.389(2)
C14 H14 0.9500
C15 C16 1.392(2)
C15 H15 0.9500
C16 H16 0.9500
C17 C18 1.520(2)
C17 C20 1.526(2)
C17 C19 1.528(2)
C18 H18A 0.9800
C18 H18B 0.9800
C18 H18C 0.9800
C19 H19A 0.9800
C19 H19B 0.9800
C19 H19C 0.9800
C20 H20A 0.9800
C20 H20B 0.9800
C20 H20C 0.9800
C21 C26 1.389(2)
C21 C22 1.397(2)
C22 C23 1.379(2)
C23 C24 1.394(2)
C23 H23 0.9500
C24 C25 1.388(2)
C24 H24 0.9500
C25 C26 1.387(2)
C25 H25 0.9500
C26 H26 0.9500
C27 C28 1.387(2)
C27 H27 0.9500
C28 H28 0.9500
C29 H29A 0.9800
C29 H29B 0.9800
C29 H29C 0.9800
C30 H30A 0.9900
C30 H30B 0.9900

loop_
_geom_hbond_atom_site_label_D
_geom_hbond_atom_site_label_H
_geom_hbond_atom_site_label_A
_geom_hbond_distance_DH
_geom_hbond_distance_HA
_geom_hbond_distance_DA
_geom_hbond_angle_DHA
_geom_hbond_site_symmetry_A
O3 H3 O1 0.84 2.02 2.7937(15) 152.7 3_645
O3 H3 S1 0.84 2.81 3.6338(12) 168.3 3_645

loop_
_geom_torsion_atom_site_label_1
_geom_torsion_atom_site_label_2
_geom_torsion_atom_site_label_3
_geom_torsion_atom_site_label_4
_geom_torsion
O1 S1 N1 C5 -24.55(11)
C17 S1 N1 C5 87.65(10)
O1 S1 N1 C6 107.11(9)
C17 S1 N1 C6 -140.70(9)
C15 C1 C2 C3 1.4(3)
C1 C2 C3 C4 -0.3(3)
C2 C3 C4 C16 -1.5(2)
C2 C3 C4 C5 177.23(14)
C6 N1 C5 C4 72.51(13)
S1 N1 C5 C4 -155.77(9)
C3 C4 C5 N1 25.08(18)
C16 C4 C5 N1 -156.22(12)
C5 N1 C6 C30 -158.57(11)
S1 N1 C6 C30 67.76(12)
C5 N1 C6 C7 75.07(14)
S1 N1 C6 C7 -58.60(13)
N1 C6 C7 C8 -138.02(11)
C30 C6 C7 C8 96.74(14)
C6 C7 C8 C22 -55.30(15)
C6 C7 C8 C29 177.07(12)
C6 C7 C8 C9 57.27(15)
C21 N2 C9 O2 177.67(14)
C10 N2 C9 O2 0.7(2)
C21 N2 C9 C8 -3.14(15)
C10 N2 C9 C8 179.94(12)
C22 C8 C9 O2 -176.84(14)
C29 C8 C9 O2 -56.75(18)
C7 C8 C9 O2 63.54(18)
C22 C8 C9 N2 3.97(14)
C29 C8 C9 N2 124.06(13)
C7 C8 C9 N2 -115.64(12)
C9 N2 C10 C11 104.41(16)
C21 N2 C10 C11 -72.10(18)
N2 C10 C11 C12 -66.57(18)
N2 C10 C11 C27 113.40(15)
C27 C11 C12 C13 -0.3(2)
C10 C11 C12 C13 179.70(14)
C11 C12 C13 C14 -1.1(3)
C12 C13 C14 C28 1.7(3)
C2 C1 C15 C16 -0.7(2)
C1 C15 C16 C4 -1.1(2)
C3 C4 C16 C15 2.2(2)
C5 C4 C16 C15 -176.58(13)
O1 S1 C17 C18 59.20(14)
N1 S1 C17 C18 -55.63(14)
O1 S1 C17 C20 -177.56(11)
N1 S1 C17 C20 67.61(12)
O1 S1 C17 C19 -61.18(13)
N1 S1 C17 C19 -176.01(12)
C9 N2 C21 C26 179.47(15)
C10 N2 C21 C26 -3.6(2)
C9 N2 C21 C22 0.85(16)
C10 N2 C21 C22 177.76(13)
C26 C21 C22 C23 1.7(2)
N2 C21 C22 C23 -179.56(13)
C26 C21 C22 C8 -176.87(13)
N2 C21 C22 C8 1.87(16)
C29 C8 C22 C23 60.8(2)
C9 C8 C22 C23 178.15(15)
C7 C8 C22 C23 -65.15(19)
C29 C8 C22 C21 -120.80(14)
C9 C8 C22 C21 -3.48(15)
C7 C8 C22 C21 113.21(13)
C21 C22 C23 C24 -0.3(2)
C8 C22 C23 C24 177.90(14)
C22 C23 C24 C25 -0.6(2)
C23 C24 C25 C26 0.2(3)
C24 C25 C26 C21 1.1(3)
C22 C21 C26 C25 -2.0(2)
N2 C21 C26 C25 179.49(15)
C12 C11 C27 C28 1.1(2)
C10 C11 C27 C28 -178.86(13)
C11 C27 C28 C14 -0.6(2)
C13 C14 C28 C27 -0.8(2)
N1 C6 C30 O3 64.30(15)
C7 C6 C30 O3 -168.78(12)
